data_4301213
loop_
_publ_author_name
'Thorsten Glaser'
'Maik Heidemeier'
'Erich Krickemeyer'
'Hartmut B\"ogge'
'Anja Stammler'
'Roland Fr\"ohlich'
'Eckhard Bill'
'J\"urgen Schnack'

_publ_contact_author_address
;     Fakult\"at f. Chemie
      Universit\"at Bielefeld
      33501 Bielefeld
      Germany
;
_publ_contact_author_email thorsten.glaser@uni-bielefeld.de
_publ_contact_author_fax '49 521 106 6003'
_publ_contact_author_name 'Prof. Dr. T. Glaser'
_publ_contact_author_phone '49 521 106 6105'
_publ_section_title
;
Exchange Interactions and Zero-Field Splittings in C3-Symmetric MnIII6FeIII:
Using Molecular Recognition for the Construction of a Series of High Spin
Complexes Based on the Triplesalen Ligand
;
_journal_name_full 'Inorganic Chemistry'
_journal_page_first 607
_journal_page_last 620
_journal_paper_doi 10.1021/ic8016529
_journal_volume 48
_journal_year 2009
_chemical_formula_moiety 'C150 H216 Fe Mn6 N18 O18, C6 Fe N6, 18(C H4 O), 2(H2 O)'
_chemical_formula_sum 'C174 H292 Fe2 Mn6 N24 O38'
_chemical_formula_weight 3769.66
_chemical_name_systematic
; 
 ? 
;
_space_group_IT_number 14
_symmetry_cell_setting monoclinic
_symmetry_space_group_name_Hall '-P 2ybc'
_symmetry_space_group_name_H-M 'P 1 21/c 1'
_atom_sites_solution_hydrogens geom
_atom_sites_solution_primary direct
_atom_sites_solution_secondary difmap
_audit_creation_method SHELXL-97
_cell_angle_alpha 90.00
_cell_angle_beta 102.8700(10)
_cell_angle_gamma 90.00
_cell_formula_units_Z 2
_cell_length_a 17.7464(7)
_cell_length_b 30.9994(11)
_cell_length_c 18.9839(7)
_cell_measurement_reflns_used 7400
_cell_measurement_temperature 183(2)
_cell_measurement_theta_max 26.84
_cell_measurement_theta_min 2.26
_cell_volume 10181.2(7)
_computing_cell_refinement 'SAINT (Bruker AXS, 2001)'
_computing_data_collection 'SMART (Bruker AXS, 2001)'
_computing_data_reduction 'SAINT (Bruker AXS, 2001)'
_computing_molecular_graphics 'DIAMOND 2.1 (Crystal Impact, 2001)'
_computing_publication_material 'SHELXL-97 (Sheldrick, 1997)'
_computing_structure_refinement 'SHELXL-97 (Sheldrick, 1997)'
_computing_structure_solution 'SHELXS-97 (Sheldrick, 1997)'
_diffrn_ambient_temperature 183(2)
_diffrn_measured_fraction_theta_full 0.989
_diffrn_measured_fraction_theta_max 0.989
_diffrn_measurement_device_type 'Bruker AXS SMART 1K'
_diffrn_measurement_method omega-scan
_diffrn_radiation_monochromator graphite
_diffrn_radiation_source 'fine-focus sealed tube'
_diffrn_radiation_type MoK\a
_diffrn_radiation_wavelength 0.71073
_diffrn_reflns_av_R_equivalents 0.0341
_diffrn_reflns_av_sigmaI/netI 0.0399
_diffrn_reflns_limit_h_max 22
_diffrn_reflns_limit_h_min -22
_diffrn_reflns_limit_k_max 39
_diffrn_reflns_limit_k_min -35
_diffrn_reflns_limit_l_max 24
_diffrn_reflns_limit_l_min -18
_diffrn_reflns_number 60081
_diffrn_reflns_theta_full 26.99
_diffrn_reflns_theta_max 26.99
_diffrn_reflns_theta_min 1.57
_diffrn_standards_decay_% 0
_diffrn_standards_interval_count 0
_diffrn_standards_interval_time 0
_diffrn_standards_number 0
_exptl_absorpt_coefficient_mu 0.569
_exptl_absorpt_correction_T_max 0.8388
_exptl_absorpt_correction_T_min 0.7959
_exptl_absorpt_correction_type multi-scan
_exptl_absorpt_process_details 'SADABS 2.10 (Bruker AXS, 2003)'
_exptl_crystal_colour brown
_exptl_crystal_density_diffrn 1.230
_exptl_crystal_density_method 'not measured'
_exptl_crystal_description polyhedral
_exptl_crystal_F_000 4020
_exptl_crystal_size_max 0.42
_exptl_crystal_size_mid 0.40
_exptl_crystal_size_min 0.32
_refine_diff_density_max 0.870
_refine_diff_density_min -0.533
_refine_diff_density_rms 0.076
_refine_ls_extinction_method none
_refine_ls_goodness_of_fit_ref 1.044
_refine_ls_hydrogen_treatment noref
_refine_ls_matrix_type full
_refine_ls_number_parameters 1126
_refine_ls_number_reflns 21992
_refine_ls_number_restraints 0
_refine_ls_restrained_S_all 1.044
_refine_ls_R_factor_all 0.0717
_refine_ls_R_factor_gt 0.0510
_refine_ls_shift/su_max 0.002
_refine_ls_shift/su_mean 0.000
_refine_ls_structure_factor_coef Fsqd
_refine_ls_weighting_details 'calc w=1/[\s^2^(Fo^2^)+(0.0797P)^2^+10.2874P] where P=(Fo^2^+2Fc^2^)/3'
_refine_ls_weighting_scheme calc
_refine_ls_wR_factor_gt 0.1395
_refine_ls_wR_factor_ref 0.1566
_reflns_number_gt 16859
_reflns_number_total 21992
_reflns_threshold_expression >2sigma(I)
_cod_data_source_file ic8016529_si_001.cif
_cod_data_source_block gl1715
_cod_original_sg_symbol_H-M 'P 21/c'
_cod_database_code 4301213

loop_
_symmetry_equiv_pos_as_xyz
'x, y, z'
'-x, y+1/2, -z+1/2'
'-x, -y, -z'
'x, -y-1/2, z-1/2'

loop_
_atom_site_label
_atom_site_type_symbol
_atom_site_fract_x
_atom_site_fract_y
_atom_site_fract_z
_atom_site_U_iso_or_equiv
_atom_site_adp_type
_atom_site_occupancy
_atom_site_symmetry_multiplicity
_atom_site_calc_flag
_atom_site_refinement_flags
_atom_site_disorder_assembly
_atom_site_disorder_group
Mn1 Mn 0.65413(2) 0.398514(12) 0.36592(2) 0.02428(10) Uani 1 1 d . . .
O401 O 0.73033(15) 0.36985(7) 0.29389(13) 0.0486(6) Uani 1 1 d . . .
C401 C 0.7396(3) 0.32687(14) 0.2744(3) 0.0735(13) Uani 1 1 d . . .
H41B H 0.7482 0.3086 0.3176 0.110 Uiso 1 1 calc R . .
H41C H 0.7842 0.3247 0.2520 0.110 Uiso 1 1 calc R . .
H41D H 0.6930 0.3173 0.2399 0.110 Uiso 1 1 calc R . .
Mn2 Mn 0.69194(2) 0.611807(12) 0.43352(2) 0.02344(10) Uani 1 1 d . . .
O402 O 0.76395(14) 0.65920(8) 0.37608(13) 0.0493(6) Uani 1 1 d . . .
C402 C 0.8260(3) 0.68531(16) 0.4125(3) 0.0754(14) Uani 1 1 d . . .
H40A H 0.8589 0.6930 0.3792 0.113 Uiso 1 1 calc R . .
H40B H 0.8565 0.6694 0.4537 0.113 Uiso 1 1 calc R . .
H40C H 0.8055 0.7117 0.4298 0.113 Uiso 1 1 calc R . .
Mn3 Mn 0.35396(2) 0.533499(13) 0.23556(2) 0.02465(10) Uani 1 1 d . . .
O403 O 0.31843(13) 0.54519(8) 0.11289(12) 0.0439(5) Uani 1 1 d . . .
C403 C 0.3659(2) 0.53931(15) 0.0639(2) 0.0602(10) Uani 1 1 d . . .
H43B H 0.4181 0.5497 0.0854 0.090 Uiso 1 1 calc R . .
H43C H 0.3448 0.5555 0.0195 0.090 Uiso 1 1 calc R . .
H43D H 0.3681 0.5086 0.0524 0.090 Uiso 1 1 calc R . .
O11 O 0.60501(11) 0.43209(6) 0.28537(10) 0.0268(4) Uani 1 1 d . . .
O12 O 0.58932(11) 0.34994(6) 0.34455(10) 0.0303(4) Uani 1 1 d . . .
O21 O 0.70689(10) 0.56857(6) 0.36774(10) 0.0264(4) Uani 1 1 d . . .
O22 O 0.78341(11) 0.60167(6) 0.50392(10) 0.0288(4) Uani 1 1 d . . .
O31 O 0.45083(10) 0.55725(6) 0.22920(10) 0.0273(4) Uani 1 1 d . . .
O32 O 0.30516(11) 0.58593(6) 0.24828(11) 0.0301(4) Uani 1 1 d . . .
N11 N 0.73716(12) 0.44289(7) 0.38749(12) 0.0263(5) Uani 1 1 d . . .
N12 N 0.72275(13) 0.36793(7) 0.44772(13) 0.0287(5) Uani 1 1 d . . .
N21 N 0.60221(13) 0.63241(7) 0.35868(12) 0.0255(5) Uani 1 1 d . . .
N22 N 0.66790(13) 0.66325(7) 0.48651(12) 0.0271(5) Uani 1 1 d . . .
N31 N 0.39345(13) 0.47641(7) 0.21111(12) 0.0266(5) Uani 1 1 d . . .
N32 N 0.25679(13) 0.50059(7) 0.22822(13) 0.0286(5) Uani 1 1 d . . .
Fe1 Fe 0.5000 0.5000 0.5000 0.02090(11) Uani 1 2 d S . .
N41 N 0.58291(14) 0.42945(8) 0.43161(13) 0.0325(5) Uani 1 1 d . . .
N42 N 0.62240(14) 0.56717(8) 0.48168(13) 0.0309(5) Uani 1 1 d . . .
N43 N 0.39796(14) 0.52372(8) 0.35205(13) 0.0330(5) Uani 1 1 d . . .
C41 C 0.55108(15) 0.45566(9) 0.45685(14) 0.0251(5) Uani 1 1 d . . .
C42 C 0.57725(15) 0.54167(8) 0.48843(14) 0.0254(5) Uani 1 1 d . . .
C43 C 0.43647(15) 0.51538(8) 0.40714(14) 0.0254(5) Uani 1 1 d . . .
C1 C 0.59897(15) 0.47431(8) 0.28635(14) 0.0239(5) Uani 1 1 d . . .
C2 C 0.66113(14) 0.50038(8) 0.32324(14) 0.0240(5) Uani 1 1 d . . .
C3 C 0.65010(15) 0.54566(8) 0.32907(14) 0.0241(5) Uani 1 1 d . . .
C4 C 0.57930(15) 0.56518(8) 0.29477(14) 0.0234(5) Uani 1 1 d . . .
C5 C 0.51760(15) 0.53870(8) 0.25700(13) 0.0236(5) Uani 1 1 d . . .
C6 C 0.52803(15) 0.49363(8) 0.25081(14) 0.0245(5) Uani 1 1 d . . .
C11 C 0.73485(15) 0.48130(8) 0.35973(14) 0.0250(5) Uani 1 1 d . . .
C12 C 0.80931(15) 0.50542(9) 0.36189(17) 0.0326(6) Uani 1 1 d . . .
H12A H 0.8300 0.5161 0.4110 0.049 Uiso 1 1 calc R . .
H12B H 0.7993 0.5298 0.3283 0.049 Uiso 1 1 calc R . .
H12C H 0.8470 0.4860 0.3479 0.049 Uiso 1 1 calc R . .
C13 C 0.81001(16) 0.42388(9) 0.42810(17) 0.0329(6) Uani 1 1 d . . .
H13A H 0.8457 0.4469 0.4512 0.039 Uiso 1 1 calc R . .
H13B H 0.8353 0.4075 0.3950 0.039 Uiso 1 1 calc R . .
C14 C 0.79143(17) 0.39376(10) 0.48577(16) 0.0349(6) Uani 1 1 d . . .
C15 C 0.86202(19) 0.36593(12) 0.5159(2) 0.0555(10) Uani 1 1 d . . .
H15A H 0.8524 0.3485 0.5560 0.083 Uiso 1 1 calc R . .
H15B H 0.9070 0.3845 0.5332 0.083 Uiso 1 1 calc R . .
H15C H 0.8720 0.3469 0.4778 0.083 Uiso 1 1 calc R . .
C16 C 0.7666(2) 0.41977(11) 0.54559(17) 0.0460(8) Uani 1 1 d . . .
H16A H 0.7256 0.4400 0.5238 0.069 Uiso 1 1 calc R . .
H16B H 0.8111 0.4358 0.5732 0.069 Uiso 1 1 calc R . .
H16C H 0.7474 0.4001 0.5779 0.069 Uiso 1 1 calc R . .
C17 C 0.71103(17) 0.32988(9) 0.46961(16) 0.0323(6) Uani 1 1 d . . .
H17 H 0.7492 0.3187 0.5086 0.039 Uiso 1 1 calc R . .
C101 C 0.58673(17) 0.31366(8) 0.38098(15) 0.0284(6) Uani 1 1 d . . .
C102 C 0.64590(17) 0.30220(9) 0.44116(16) 0.0314(6) Uani 1 1 d . . .
C103 C 0.64348(19) 0.26267(9) 0.47677(17) 0.0357(6) Uani 1 1 d . . .
H103 H 0.6842 0.2558 0.5168 0.043 Uiso 1 1 calc R . .
C104 C 0.58410(19) 0.23359(9) 0.45561(16) 0.0353(6) Uani 1 1 d . . .
C105 C 0.52527(18) 0.24575(9) 0.39622(16) 0.0330(6) Uani 1 1 d . . .
H105 H 0.4835 0.2263 0.3808 0.040 Uiso 1 1 calc R . .
C106 C 0.52416(17) 0.28436(9) 0.35838(15) 0.0300(6) Uani 1 1 d . . .
C110 C 0.45861(17) 0.29521(9) 0.29298(16) 0.0332(6) Uani 1 1 d . . .
C111 C 0.4919(2) 0.29702(11) 0.22477(17) 0.0416(7) Uani 1 1 d . . .
H11A H 0.5330 0.3187 0.2313 0.062 Uiso 1 1 calc R . .
H11B H 0.4508 0.3047 0.1830 0.062 Uiso 1 1 calc R . .
H11C H 0.5132 0.2687 0.2166 0.062 Uiso 1 1 calc R . .
C112 C 0.42032(18) 0.33840(10) 0.30330(17) 0.0366(7) Uani 1 1 d . . .
H11D H 0.3935 0.3359 0.3430 0.055 Uiso 1 1 calc R . .
H11E H 0.3831 0.3460 0.2587 0.055 Uiso 1 1 calc R . .
H11F H 0.4600 0.3609 0.3148 0.055 Uiso 1 1 calc R . .
C113 C 0.3939(2) 0.26129(10) 0.28073(19) 0.0440(8) Uani 1 1 d . . .
H11G H 0.4146 0.2334 0.2698 0.066 Uiso 1 1 calc R . .
H11H H 0.3523 0.2702 0.2402 0.066 Uiso 1 1 calc R . .
H11I H 0.3735 0.2587 0.3245 0.066 Uiso 1 1 calc R . .
C120 C 0.5854(2) 0.18987(9) 0.49411(17) 0.0403(7) Uani 1 1 d . . .
C121 C 0.5073(3) 0.16634(12) 0.4730(2) 0.0635(11) Uani 1 1 d . . .
H12J H 0.4674 0.1865 0.4486 0.095 Uiso 1 1 calc R . .
H12K H 0.4932 0.1551 0.5165 0.095 Uiso 1 1 calc R . .
H12L H 0.5115 0.1424 0.4403 0.095 Uiso 1 1 calc R . .
C122 C 0.6031(2) 0.19616(12) 0.57557(19) 0.0529(9) Uani 1 1 d . . .
H12D H 0.6514 0.2124 0.5907 0.079 Uiso 1 1 calc R . .
H12E H 0.6085 0.1679 0.5995 0.079 Uiso 1 1 calc R . .
H12F H 0.5609 0.2122 0.5891 0.079 Uiso 1 1 calc R . .
C123 C 0.6473(3) 0.16157(13) 0.4731(3) 0.0802(16) Uani 1 1 d . . .
H12G H 0.6386 0.1601 0.4204 0.120 Uiso 1 1 calc R . .
H12H H 0.6447 0.1325 0.4926 0.120 Uiso 1 1 calc R . .
H12I H 0.6985 0.1740 0.4930 0.120 Uiso 1 1 calc R . .
C21 C 0.56676(15) 0.61135(8) 0.30173(14) 0.0251(5) Uani 1 1 d . . .
C22 C 0.51490(17) 0.63562(9) 0.24050(15) 0.0319(6) Uani 1 1 d . . .
H22A H 0.4657 0.6421 0.2535 0.048 Uiso 1 1 calc R . .
H22B H 0.5053 0.6179 0.1967 0.048 Uiso 1 1 calc R . .
H22C H 0.5401 0.6626 0.2316 0.048 Uiso 1 1 calc R . .
C23 C 0.58805(17) 0.67843(9) 0.36913(15) 0.0316(6) Uani 1 1 d . . .
H23A H 0.5356 0.6865 0.3419 0.038 Uiso 1 1 calc R . .
H23B H 0.6262 0.6962 0.3512 0.038 Uiso 1 1 calc R . .
C24 C 0.59533(17) 0.68649(9) 0.45018(16) 0.0326(6) Uani 1 1 d . . .
C25 C 0.6009(2) 0.73517(10) 0.4640(2) 0.0510(9) Uani 1 1 d . . .
H25A H 0.6059 0.7407 0.5156 0.076 Uiso 1 1 calc R . .
H25B H 0.5541 0.7493 0.4364 0.076 Uiso 1 1 calc R . .
H25C H 0.6462 0.7467 0.4487 0.076 Uiso 1 1 calc R . .
C26 C 0.52762(18) 0.66650(12) 0.47585(17) 0.0430(8) Uani 1 1 d . . .
H26A H 0.5256 0.6355 0.4658 0.064 Uiso 1 1 calc R . .
H26B H 0.4793 0.6800 0.4503 0.064 Uiso 1 1 calc R . .
H26C H 0.5344 0.6712 0.5279 0.064 Uiso 1 1 calc R . .
C27 C 0.70759(17) 0.67624(9) 0.54815(15) 0.0309(6) Uani 1 1 d . . .
H27 H 0.6892 0.7013 0.5678 0.037 Uiso 1 1 calc R . .
C201 C 0.81185(15) 0.62035(9) 0.56648(15) 0.0283(6) Uani 1 1 d . . .
C202 C 0.77657(16) 0.65692(9) 0.59034(16) 0.0320(6) Uani 1 1 d . . .
C203 C 0.81009(19) 0.67730(10) 0.65660(17) 0.0403(7) Uani 1 1 d . . .
H203 H 0.7849 0.7016 0.6715 0.048 Uiso 1 1 calc R . .
C204 C 0.8778(2) 0.66303(11) 0.69980(18) 0.0440(8) Uani 1 1 d . . .
C205 C 0.91062(18) 0.62592(10) 0.67632(18) 0.0400(7) Uani 1 1 d . . .
H205 H 0.9565 0.6149 0.7067 0.048 Uiso 1 1 calc R . .
C206 C 0.88135(16) 0.60420(9) 0.61268(16) 0.0318(6) Uani 1 1 d . . .
C210 C 0.92156(16) 0.56431(10) 0.58938(17) 0.0348(6) Uani 1 1 d . . .
C211 C 0.94772(19) 0.57402(12) 0.51911(19) 0.0448(8) Uani 1 1 d . . .
H21A H 0.9709 0.5481 0.5033 0.067 Uiso 1 1 calc R . .
H21B H 0.9860 0.5973 0.5276 0.067 Uiso 1 1 calc R . .
H21C H 0.9030 0.5828 0.4816 0.067 Uiso 1 1 calc R . .
C212 C 0.9936(2) 0.55143(13) 0.6475(2) 0.0529(9) Uani 1 1 d . . .
H21D H 0.9779 0.5434 0.6921 0.079 Uiso 1 1 calc R . .
H21E H 1.0295 0.5759 0.6572 0.079 Uiso 1 1 calc R . .
H21F H 1.0192 0.5269 0.6302 0.079 Uiso 1 1 calc R . .
C213 C 0.86659(18) 0.52534(10) 0.57842(18) 0.0385(7) Uani 1 1 d . . .
H21G H 0.8903 0.5014 0.5574 0.058 Uiso 1 1 calc R . .
H21H H 0.8177 0.5333 0.5457 0.058 Uiso 1 1 calc R . .
H21I H 0.8568 0.5165 0.6251 0.058 Uiso 1 1 calc R . .
C220 C 0.9198(2) 0.68675(13) 0.7686(2) 0.0576(10) Uani 1 1 d . . .
C221 C 0.8768(4) 0.72551(19) 0.7842(3) 0.114(3) Uani 1 1 d . . .
H22D H 0.8312 0.7165 0.8015 0.172 Uiso 1 1 calc R . .
H22E H 0.8605 0.7426 0.7400 0.172 Uiso 1 1 calc R . .
H22F H 0.9104 0.7430 0.8214 0.172 Uiso 1 1 calc R . .
C222 C 0.9979(3) 0.70471(18) 0.7551(3) 0.0913(17) Uani 1 1 d . . .
H22G H 0.9873 0.7239 0.7131 0.137 Uiso 1 1 calc R . .
H22H H 1.0303 0.6807 0.7460 0.137 Uiso 1 1 calc R . .
H22I H 1.0249 0.7208 0.7978 0.137 Uiso 1 1 calc R . .
C223 C 0.9408(3) 0.65702(14) 0.8318(2) 0.0704(13) Uani 1 1 d . . .
H22J H 0.9699 0.6730 0.8737 0.106 Uiso 1 1 calc R . .
H22K H 0.9727 0.6334 0.8202 0.106 Uiso 1 1 calc R . .
H22L H 0.8937 0.6452 0.8431 0.106 Uiso 1 1 calc R . .
C31 C 0.46456(15) 0.46620(8) 0.21253(14) 0.0257(5) Uani 1 1 d . . .
C32 C 0.48265(17) 0.42693(9) 0.17180(15) 0.0315(6) Uani 1 1 d . . .
H32A H 0.4762 0.4008 0.1989 0.047 Uiso 1 1 calc R . .
H32B H 0.5361 0.4287 0.1661 0.047 Uiso 1 1 calc R . .
H32C H 0.4474 0.4259 0.1241 0.047 Uiso 1 1 calc R . .
C33 C 0.32876(16) 0.44816(9) 0.17686(16) 0.0320(6) Uani 1 1 d . . .
H33A H 0.3463 0.4178 0.1787 0.038 Uiso 1 1 calc R . .
H33B H 0.3097 0.4564 0.1256 0.038 Uiso 1 1 calc R . .
C34 C 0.26416(16) 0.45309(9) 0.21774(17) 0.0340(6) Uani 1 1 d . . .
C35 C 0.19037(19) 0.43307(11) 0.1727(2) 0.0529(10) Uani 1 1 d . . .
H35A H 0.1511 0.4316 0.2017 0.079 Uiso 1 1 calc R . .
H35B H 0.2015 0.4039 0.1578 0.079 Uiso 1 1 calc R . .
H35C H 0.1711 0.4508 0.1298 0.079 Uiso 1 1 calc R . .
C36 C 0.2874(2) 0.43229(10) 0.2929(2) 0.0446(8) Uani 1 1 d . . .
H36A H 0.3359 0.4450 0.3196 0.067 Uiso 1 1 calc R . .
H36B H 0.2943 0.4012 0.2878 0.067 Uiso 1 1 calc R . .
H36C H 0.2467 0.4374 0.3194 0.067 Uiso 1 1 calc R . .
C37 C 0.19163(16) 0.51720(9) 0.23293(16) 0.0312(6) Uani 1 1 d . . .
H37 H 0.1489 0.4980 0.2265 0.037 Uiso 1 1 calc R . .
C301 C 0.23397(15) 0.59425(9) 0.25433(14) 0.0284(6) Uani 1 1 d . . .
C302 C 0.17650(16) 0.56143(9) 0.24684(15) 0.0311(6) Uani 1 1 d . . .
C303 C 0.10089(17) 0.57123(10) 0.25250(16) 0.0346(6) Uani 1 1 d . . .
H303 H 0.0636 0.5488 0.2467 0.042 Uiso 1 1 calc R . .
C304 C 0.07920(17) 0.61247(10) 0.26622(16) 0.0343(6) Uani 1 1 d . . .
C305 C 0.13638(17) 0.64437(10) 0.27412(16) 0.0338(6) Uani 1 1 d . . .
H305 H 0.1225 0.6729 0.2841 0.041 Uiso 1 1 calc R . .
C306 C 0.21240(17) 0.63710(9) 0.26832(15) 0.0307(6) Uani 1 1 d . . .
C310 C 0.27157(18) 0.67413(9) 0.27521(17) 0.0354(6) Uani 1 1 d . . .
C311 C 0.34140(19) 0.66526(10) 0.33743(18) 0.0407(7) Uani 1 1 d . . .
H31A H 0.3662 0.6383 0.3282 0.061 Uiso 1 1 calc R . .
H31B H 0.3241 0.6628 0.3828 0.061 Uiso 1 1 calc R . .
H31C H 0.3784 0.6890 0.3410 0.061 Uiso 1 1 calc R . .
C312 C 0.2986(2) 0.67887(11) 0.20405(18) 0.0444(8) Uani 1 1 d . . .
H31D H 0.3169 0.6509 0.1905 0.067 Uiso 1 1 calc R . .
H31E H 0.3408 0.6999 0.2105 0.067 Uiso 1 1 calc R . .
H31F H 0.2554 0.6888 0.1659 0.067 Uiso 1 1 calc R . .
C313 C 0.2366(2) 0.71744(11) 0.2913(2) 0.0532(9) Uani 1 1 d . . .
H31G H 0.2771 0.7395 0.3009 0.080 Uiso 1 1 calc R . .
H31H H 0.2140 0.7143 0.3336 0.080 Uiso 1 1 calc R . .
H31I H 0.1963 0.7261 0.2495 0.080 Uiso 1 1 calc R . .
C320 C -0.00546(18) 0.62236(11) 0.26769(19) 0.0432(8) Uani 1 1 d . . .
C321 C -0.0154(3) 0.66643(16) 0.2977(4) 0.0900(18) Uani 1 1 d . . .
H32D H 0.0072 0.6667 0.3498 0.135 Uiso 1 1 calc R . .
H32E H -0.0706 0.6733 0.2893 0.135 Uiso 1 1 calc R . .
H32F H 0.0107 0.6879 0.2737 0.135 Uiso 1 1 calc R . .
C322 C -0.0531(3) 0.6184(3) 0.1913(3) 0.127(3) Uani 1 1 d . . .
H32G H -0.0367 0.5927 0.1684 0.190 Uiso 1 1 calc R . .
H32H H -0.0456 0.6441 0.1636 0.190 Uiso 1 1 calc R . .
H32I H -0.1079 0.6156 0.1923 0.190 Uiso 1 1 calc R . .
C323 C -0.0355(3) 0.58999(16) 0.3152(3) 0.0842(16) Uani 1 1 d . . .
H32J H -0.0357 0.5611 0.2943 0.126 Uiso 1 1 calc R . .
H32K H -0.0882 0.5979 0.3181 0.126 Uiso 1 1 calc R . .
H32L H -0.0020 0.5902 0.3638 0.126 Uiso 1 1 calc R . .
Fe2 Fe 0.0000 0.5000 0.0000 0.04648(18) Uani 1 2 d S . .
C51 C -0.0037(2) 0.49053(13) 0.1002(2) 0.0506(9) Uani 1 1 d . . .
N51 N -0.00574(19) 0.48350(12) 0.15912(19) 0.0609(9) Uani 1 1 d . . .
C52 C 0.0376(2) 0.44154(14) -0.0036(2) 0.0552(9) Uani 1 1 d . . .
N52 N 0.0610(2) 0.40710(13) -0.0041(2) 0.0728(10) Uani 1 1 d . . .
C53 C 0.1060(2) 0.51967(13) 0.0297(2) 0.0548(9) Uani 1 1 d . . .
N53 N 0.16928(19) 0.53018(14) 0.0467(2) 0.0729(11) Uani 1 1 d . . .
O1M O 0.9014(2) 0.41394(12) 0.17605(19) 0.0849(10) Uani 1 1 d . . .
C1M C 0.8773(4) 0.3970(2) 0.1040(3) 0.0937(17) Uani 1 1 d . . .
H1MB H 0.8634 0.4208 0.0697 0.141 Uiso 1 1 calc R . .
H1MC H 0.8324 0.3781 0.1014 0.141 Uiso 1 1 calc R . .
H1MD H 0.9197 0.3804 0.0920 0.141 Uiso 1 1 calc R . .
O2M O 0.7740(3) 0.43093(13) 0.2180(2) 0.0971(12) Uani 1 1 d . . .
C2M C 0.7219(5) 0.4524(3) 0.1615(4) 0.166(4) Uani 1 1 d . . .
H2MB H 0.7473 0.4777 0.1464 0.249 Uiso 1 1 calc R . .
H2MC H 0.6762 0.4615 0.1787 0.249 Uiso 1 1 calc R . .
H2MD H 0.7061 0.4327 0.1204 0.249 Uiso 1 1 calc R . .
O3M O 0.9824(3) 0.32963(14) 0.9674(2) 0.1165(16) Uani 1 1 d . . .
C3M C 0.9103(4) 0.3457(3) 0.9264(4) 0.139(3) Uani 1 1 d . . .
H3MB H 0.8918 0.3270 0.8845 0.208 Uiso 1 1 calc R . .
H3MC H 0.9175 0.3751 0.9099 0.208 Uiso 1 1 calc R . .
H3MD H 0.8723 0.3460 0.9567 0.208 Uiso 1 1 calc R . .
O4M O 0.1357(4) 0.76252(16) 0.9349(3) 0.154(2) Uani 1 1 d . . .
C4M C 0.1515(4) 0.7211(2) 0.9259(5) 0.153(4) Uani 1 1 d . . .
H4MB H 0.1915 0.7189 0.8979 0.229 Uiso 1 1 calc R . .
H4MC H 0.1046 0.7063 0.9001 0.229 Uiso 1 1 calc R . .
H4MD H 0.1700 0.7075 0.9733 0.229 Uiso 1 1 calc R . .
O5M O 0.7330(3) 0.66596(12) 0.23082(18) 0.0968(12) Uani 1 1 d . . .
C5M C 0.7138(3) 0.62629(18) 0.1982(3) 0.0817(14) Uani 1 1 d . . .
H5MB H 0.7536 0.6176 0.1726 0.123 Uiso 1 1 calc R . .
H5MC H 0.6638 0.6285 0.1638 0.123 Uiso 1 1 calc R . .
H5MD H 0.7104 0.6047 0.2351 0.123 Uiso 1 1 calc R . .
O6M O 0.6836(3) 0.84148(17) 0.4977(4) 0.148(2) Uani 1 1 d . . .
C6M C 0.7168(9) 0.8395(4) 0.4378(6) 0.272(9) Uani 1 1 d . . .
H6MB H 0.7465 0.8658 0.4353 0.408 Uiso 1 1 calc R . .
H6MC H 0.6760 0.8368 0.3938 0.408 Uiso 1 1 calc R . .
H6MD H 0.7512 0.8144 0.4423 0.408 Uiso 1 1 calc R . .
O7M O 0.3708(5) 0.4268(3) -0.0217(4) 0.203(3) Uani 1 1 d . . .
C7M C 0.4187(6) 0.4513(4) -0.0715(8) 0.212(6) Uani 1 1 d . . .
H7MB H 0.4332 0.4801 -0.0516 0.318 Uiso 1 1 calc R . .
H7MC H 0.3868 0.4541 -0.1205 0.318 Uiso 1 1 calc R . .
H7MD H 0.4654 0.4349 -0.0729 0.318 Uiso 1 1 calc R . .
O8M O -0.0058(4) 0.2552(2) 0.5072(4) 0.173(2) Uani 1 1 d . . .
C8M C 0.0008(6) 0.2803(3) 0.4445(6) 0.177(4) Uani 1 1 d . . .
H8M1 H -0.0457 0.2762 0.4061 0.266 Uiso 1 1 calc R . .
H8M2 H 0.0463 0.2707 0.4274 0.266 Uiso 1 1 calc R . .
H8M3 H 0.0063 0.3109 0.4576 0.266 Uiso 1 1 calc R . .
O9M O 0.2516(3) 0.21140(11) 0.39177(19) 0.0906(11) Uani 1 1 d . . .
C9M C 0.1758(3) 0.2145(2) 0.4085(4) 0.154(4) Uani 1 1 d . . .
H9A H 0.1808 0.2273 0.4565 0.231 Uiso 1 1 calc R . .
H9B H 0.1532 0.1856 0.4079 0.231 Uiso 1 1 calc R . .
H9C H 0.1422 0.2327 0.3724 0.231 Uiso 1 1 calc R . .
O1HA O 0.2074(3) 0.4502(2) -0.0687(3) 0.135(7) Uani 0.35 1 d PR A 1
O1HB O 0.2138(3) 0.4101(2) -0.0282(3) 0.097(3) Uani 0.35 1 d PR B 2
O1HC O 0.2389(3) 0.4656(2) -0.0420(4) 0.079(4) Uani 0.30 1 d PR C 3

loop_
_atom_site_aniso_label
_atom_site_aniso_U_11
_atom_site_aniso_U_22
_atom_site_aniso_U_33
_atom_site_aniso_U_23
_atom_site_aniso_U_13
_atom_site_aniso_U_12
Mn1 0.0257(2) 0.02104(19) 0.0255(2) -0.00017(15) 0.00421(16) 0.00180(15)
O401 0.0657(16) 0.0345(12) 0.0538(14) -0.0033(10) 0.0306(12) 0.0090(11)
C401 0.100(4) 0.050(2) 0.079(3) -0.020(2) 0.037(3) 0.013(2)
Mn2 0.02369(19) 0.02082(19) 0.0251(2) 0.00018(15) 0.00384(15) -0.00074(15)
O402 0.0554(14) 0.0510(14) 0.0437(13) 0.0019(11) 0.0159(11) -0.0201(11)
C402 0.082(3) 0.076(3) 0.074(3) -0.007(2) 0.031(3) -0.043(3)
Mn3 0.0241(2) 0.0223(2) 0.0251(2) -0.00072(15) 0.00042(15) 0.00086(15)
O403 0.0376(12) 0.0613(15) 0.0293(11) 0.0005(10) 0.0002(9) 0.0017(10)
C403 0.065(2) 0.071(3) 0.045(2) 0.0065(19) 0.0117(18) -0.003(2)
O11 0.0306(10) 0.0223(9) 0.0257(9) -0.0025(7) 0.0025(8) 0.0021(7)
O12 0.0364(10) 0.0225(9) 0.0300(10) 0.0003(8) 0.0031(8) -0.0007(8)
O21 0.0233(9) 0.0234(9) 0.0319(10) -0.0031(7) 0.0048(8) -0.0016(7)
O22 0.0251(9) 0.0297(10) 0.0295(10) -0.0030(8) 0.0018(8) -0.0002(8)
O31 0.0252(9) 0.0238(9) 0.0302(10) 0.0028(7) 0.0002(8) 0.0010(7)
O32 0.0289(10) 0.0247(9) 0.0353(11) 0.0006(8) 0.0045(8) 0.0030(8)
N11 0.0236(11) 0.0272(11) 0.0276(11) 0.0005(9) 0.0046(9) 0.0034(9)
N12 0.0281(11) 0.0283(12) 0.0293(12) 0.0009(9) 0.0053(9) 0.0015(9)
N21 0.0304(11) 0.0202(10) 0.0252(11) 0.0019(8) 0.0046(9) 0.0003(9)
N22 0.0294(11) 0.0235(11) 0.0278(12) 0.0008(9) 0.0053(9) 0.0002(9)
N31 0.0268(11) 0.0239(11) 0.0262(11) -0.0036(9) -0.0003(9) -0.0017(9)
N32 0.0285(12) 0.0240(11) 0.0308(12) -0.0022(9) 0.0011(9) -0.0014(9)
Fe1 0.0223(2) 0.0213(2) 0.0195(2) 0.00096(19) 0.00532(19) -0.00017(19)
N41 0.0325(12) 0.0320(13) 0.0336(13) -0.0014(10) 0.0085(10) 0.0021(10)
N42 0.0317(12) 0.0306(12) 0.0309(12) 0.0034(10) 0.0079(10) -0.0028(10)
N43 0.0358(13) 0.0338(13) 0.0274(12) 0.0016(10) 0.0030(10) 0.0039(10)
C41 0.0253(13) 0.0269(13) 0.0229(12) 0.0002(10) 0.0049(10) -0.0014(10)
C42 0.0271(13) 0.0261(13) 0.0229(13) 0.0010(10) 0.0051(10) 0.0017(11)
C43 0.0263(13) 0.0246(13) 0.0257(13) 0.0001(10) 0.0065(11) -0.0004(10)
C1 0.0272(13) 0.0223(12) 0.0233(12) -0.0002(10) 0.0078(10) 0.0022(10)
C2 0.0225(12) 0.0243(13) 0.0254(13) -0.0003(10) 0.0057(10) 0.0008(10)
C3 0.0257(12) 0.0246(13) 0.0228(12) 0.0008(10) 0.0073(10) -0.0011(10)
C4 0.0251(12) 0.0221(12) 0.0228(12) 0.0006(10) 0.0046(10) -0.0004(10)
C5 0.0251(12) 0.0249(13) 0.0205(12) 0.0018(10) 0.0047(10) 0.0000(10)
C6 0.0265(13) 0.0249(13) 0.0216(12) -0.0005(10) 0.0038(10) -0.0013(10)
C11 0.0253(13) 0.0254(13) 0.0256(13) -0.0021(10) 0.0084(10) 0.0003(10)
C12 0.0234(13) 0.0293(14) 0.0455(17) 0.0046(12) 0.0086(12) 0.0005(11)
C13 0.0237(13) 0.0326(15) 0.0404(16) 0.0064(12) 0.0029(12) 0.0016(11)
C14 0.0298(14) 0.0359(16) 0.0346(15) 0.0068(12) -0.0021(12) -0.0041(12)
C15 0.0342(17) 0.053(2) 0.072(3) 0.0289(19) -0.0054(17) -0.0003(15)
C16 0.055(2) 0.0477(19) 0.0321(16) -0.0015(14) 0.0022(14) -0.0172(16)
C17 0.0332(15) 0.0310(15) 0.0318(15) 0.0045(11) 0.0054(12) 0.0050(12)
C101 0.0377(15) 0.0210(12) 0.0291(14) -0.0020(10) 0.0126(12) 0.0029(11)
C102 0.0368(15) 0.0258(14) 0.0324(15) 0.0016(11) 0.0093(12) 0.0035(11)
C103 0.0451(17) 0.0276(14) 0.0335(15) 0.0047(12) 0.0069(13) 0.0048(12)
C104 0.0520(18) 0.0220(13) 0.0346(15) 0.0008(11) 0.0154(14) 0.0018(12)
C105 0.0434(16) 0.0236(13) 0.0344(15) -0.0053(11) 0.0138(13) -0.0033(12)
C106 0.0393(15) 0.0231(13) 0.0291(14) -0.0047(10) 0.0107(12) 0.0021(11)
C110 0.0401(16) 0.0265(14) 0.0323(15) -0.0055(11) 0.0068(12) -0.0034(12)
C111 0.0527(19) 0.0422(17) 0.0297(15) -0.0070(13) 0.0091(14) -0.0006(15)
C112 0.0382(16) 0.0318(15) 0.0380(16) -0.0015(12) 0.0045(13) 0.0016(12)
C113 0.0486(19) 0.0337(16) 0.0453(19) -0.0055(14) 0.0013(15) -0.0091(14)
C120 0.062(2) 0.0243(14) 0.0379(17) 0.0046(12) 0.0181(15) 0.0021(14)
C121 0.096(3) 0.0334(18) 0.056(2) 0.0099(16) 0.006(2) -0.0207(19)
C122 0.077(3) 0.0425(19) 0.0403(19) 0.0059(15) 0.0145(18) -0.0065(18)
C123 0.121(4) 0.037(2) 0.104(4) 0.025(2) 0.071(3) 0.029(2)
C21 0.0262(13) 0.0249(13) 0.0246(13) 0.0039(10) 0.0069(10) -0.0019(10)
C22 0.0406(16) 0.0226(13) 0.0291(14) 0.0052(11) 0.0008(12) 0.0003(11)
C23 0.0393(15) 0.0226(13) 0.0302(14) 0.0010(11) 0.0019(12) 0.0055(11)
C24 0.0371(15) 0.0273(14) 0.0309(15) -0.0033(11) 0.0018(12) 0.0090(12)
C25 0.067(2) 0.0302(16) 0.0455(19) -0.0069(14) -0.0092(17) 0.0178(15)
C26 0.0338(16) 0.060(2) 0.0343(16) -0.0047(15) 0.0052(13) 0.0117(15)
C27 0.0351(15) 0.0251(13) 0.0320(15) -0.0030(11) 0.0063(12) 0.0001(11)
C201 0.0263(13) 0.0277(13) 0.0297(14) -0.0003(11) 0.0037(11) -0.0060(11)
C202 0.0314(14) 0.0297(14) 0.0326(15) -0.0028(11) 0.0022(12) -0.0013(11)
C203 0.0433(17) 0.0328(16) 0.0403(17) -0.0104(13) -0.0005(14) -0.0002(13)
C204 0.0467(18) 0.0373(17) 0.0407(18) -0.0098(14) -0.0058(14) -0.0026(14)
C205 0.0319(15) 0.0387(17) 0.0428(18) -0.0020(13) -0.0056(13) -0.0011(13)
C206 0.0241(13) 0.0330(15) 0.0363(15) -0.0014(12) 0.0022(11) -0.0024(11)
C210 0.0259(14) 0.0382(16) 0.0376(16) -0.0023(13) 0.0012(12) 0.0018(12)
C211 0.0337(16) 0.053(2) 0.050(2) -0.0032(16) 0.0145(14) -0.0010(14)
C212 0.0359(17) 0.059(2) 0.057(2) -0.0078(18) -0.0061(16) 0.0148(16)
C213 0.0408(17) 0.0315(15) 0.0428(17) -0.0018(13) 0.0083(14) 0.0050(13)
C220 0.064(2) 0.049(2) 0.047(2) -0.0155(17) -0.0160(18) -0.0003(18)
C221 0.123(5) 0.095(4) 0.092(4) -0.060(3) -0.046(4) 0.031(4)
C222 0.094(4) 0.093(4) 0.078(3) -0.019(3) 0.001(3) -0.050(3)
C223 0.098(3) 0.058(2) 0.043(2) -0.0076(18) -0.011(2) -0.027(2)
C31 0.0306(13) 0.0243(13) 0.0209(12) 0.0000(10) 0.0028(10) 0.0004(10)
C32 0.0325(14) 0.0305(14) 0.0293(14) -0.0085(11) 0.0018(11) 0.0013(11)
C33 0.0268(14) 0.0284(14) 0.0382(16) -0.0076(12) 0.0018(12) -0.0032(11)
C34 0.0291(14) 0.0256(14) 0.0462(17) -0.0044(12) 0.0063(13) -0.0022(11)
C35 0.0316(16) 0.0342(17) 0.090(3) -0.0215(18) 0.0083(17) -0.0064(13)
C36 0.0482(19) 0.0305(16) 0.059(2) 0.0083(14) 0.0210(16) 0.0059(14)
C37 0.0276(14) 0.0294(14) 0.0346(15) -0.0003(11) 0.0025(11) -0.0020(11)
C301 0.0278(13) 0.0323(14) 0.0225(13) 0.0032(11) 0.0003(10) 0.0058(11)
C302 0.0300(14) 0.0326(15) 0.0281(14) -0.0004(11) 0.0008(11) 0.0043(11)
C303 0.0293(14) 0.0360(16) 0.0365(16) 0.0003(12) 0.0028(12) 0.0021(12)
C304 0.0328(15) 0.0365(16) 0.0324(15) 0.0017(12) 0.0046(12) 0.0072(12)
C305 0.0393(16) 0.0301(14) 0.0313(15) 0.0013(11) 0.0063(12) 0.0096(12)
C306 0.0381(15) 0.0272(14) 0.0255(13) 0.0026(11) 0.0045(11) 0.0025(11)
C310 0.0409(16) 0.0277(14) 0.0383(16) 0.0013(12) 0.0102(13) 0.0018(12)
C311 0.0455(18) 0.0366(17) 0.0384(17) -0.0028(13) 0.0060(14) -0.0063(14)
C312 0.0500(19) 0.0419(18) 0.0421(18) 0.0098(14) 0.0120(15) 0.0018(15)
C313 0.057(2) 0.0295(17) 0.076(3) -0.0024(16) 0.0216(19) 0.0013(15)
C320 0.0338(16) 0.0492(19) 0.0454(19) -0.0018(15) 0.0061(14) 0.0124(14)
C321 0.055(3) 0.066(3) 0.157(5) -0.031(3) 0.039(3) 0.014(2)
C322 0.044(2) 0.263(9) 0.065(3) -0.025(4) -0.005(2) 0.056(4)
C323 0.053(2) 0.076(3) 0.135(5) 0.028(3) 0.046(3) 0.012(2)
Fe2 0.0335(3) 0.0575(4) 0.0408(4) -0.0046(3) -0.0080(3) -0.0027(3)
C51 0.0398(18) 0.058(2) 0.047(2) -0.0074(17) -0.0049(15) -0.0038(16)
N51 0.0534(19) 0.075(2) 0.049(2) -0.0062(17) 0.0012(15) -0.0072(17)
C52 0.048(2) 0.064(3) 0.046(2) -0.0064(18) -0.0055(16) -0.0010(18)
N52 0.081(3) 0.066(2) 0.062(2) -0.0092(19) -0.0031(19) 0.007(2)
C53 0.043(2) 0.065(2) 0.049(2) -0.0017(18) -0.0061(16) -0.0013(17)
N53 0.0419(18) 0.098(3) 0.066(2) 0.007(2) -0.0159(16) -0.0115(18)
O1M 0.088(2) 0.099(3) 0.067(2) -0.0062(19) 0.0161(18) -0.012(2)
C1M 0.095(4) 0.102(4) 0.080(4) -0.016(3) 0.010(3) -0.004(3)
O2M 0.124(3) 0.099(3) 0.079(2) 0.019(2) 0.044(2) -0.013(2)
C2M 0.180(8) 0.237(10) 0.105(5) 0.077(6) 0.083(6) 0.105(8)
O3M 0.159(4) 0.096(3) 0.072(2) 0.009(2) -0.021(3) -0.041(3)
C3M 0.147(7) 0.184(8) 0.071(4) 0.018(4) -0.009(4) -0.075(6)
O4M 0.212(6) 0.083(3) 0.184(6) -0.035(3) 0.082(5) -0.033(3)
C4M 0.117(6) 0.089(5) 0.229(10) 0.037(6) -0.010(6) -0.043(4)
O5M 0.160(4) 0.079(2) 0.0529(19) 0.0027(17) 0.029(2) 0.000(2)
C5M 0.083(3) 0.094(4) 0.075(3) 0.003(3) 0.031(3) -0.016(3)
O6M 0.142(4) 0.123(4) 0.156(5) 0.060(4) -0.014(4) -0.029(3)
C6M 0.360(19) 0.277(15) 0.147(9) 0.122(10) -0.016(11) -0.152(14)
O7M 0.210(8) 0.192(7) 0.190(7) -0.024(6) 0.006(6) 0.056(6)
C7M 0.170(10) 0.172(10) 0.328(18) 0.002(11) 0.130(12) 0.016(8)
O8M 0.231(7) 0.140(5) 0.154(6) -0.003(4) 0.056(5) 0.032(5)
C8M 0.214(10) 0.170(9) 0.169(9) 0.076(7) 0.088(8) 0.063(8)
O9M 0.132(3) 0.070(2) 0.073(2) -0.0103(17) 0.029(2) -0.007(2)
C9M 0.141(7) 0.134(7) 0.163(8) 0.043(6) -0.016(6) -0.034(6)
O1HA 0.093(9) 0.054(6) 0.29(2) -0.064(9) 0.124(12) -0.036(6)
O1HB 0.071(6) 0.105(8) 0.126(10) 0.016(7) 0.048(6) 0.016(6)
O1HC 0.043(6) 0.114(10) 0.072(7) -0.016(7) -0.001(5) 0.024(6)

loop_
_atom_type_symbol
_atom_type_description
_atom_type_scat_dispersion_real
_atom_type_scat_dispersion_imag
_atom_type_scat_source
C C 0.0033 0.0016 'International Tables Vol C Tables 4.2.6.8 and 6.1.1.4'
H H 0.0000 0.0000 'International Tables Vol C Tables 4.2.6.8 and 6.1.1.4'
N N 0.0061 0.0033 'International Tables Vol C Tables 4.2.6.8 and 6.1.1.4'
O O 0.0106 0.0060 'International Tables Vol C Tables 4.2.6.8 and 6.1.1.4'
Mn Mn 0.3368 0.7283 'International Tables Vol C Tables 4.2.6.8 and 6.1.1.4'
Fe Fe 0.3463 0.8444 'International Tables Vol C Tables 4.2.6.8 and 6.1.1.4'

loop_
_geom_angle_atom_site_label_1
_geom_angle_atom_site_label_2
_geom_angle_atom_site_label_3
_geom_angle
_geom_angle_site_symmetry_1
_geom_angle_site_symmetry_3
_geom_angle_publ_flag
O12 Mn1 O11 96.68(8) . . ?
O12 Mn1 N12 91.46(9) . . ?
O11 Mn1 N12 169.91(9) . . ?
O12 Mn1 N11 170.20(9) . . ?
O11 Mn1 N11 88.44(9) . . ?
N12 Mn1 N11 82.66(9) . . ?
O12 Mn1 N41 94.05(9) . . ?
O11 Mn1 N41 89.93(9) . . ?
N12 Mn1 N41 95.45(9) . . ?
N11 Mn1 N41 94.30(9) . . ?
O12 Mn1 O401 88.56(9) . . ?
O11 Mn1 O401 87.61(8) . . ?
N12 Mn1 O401 86.64(9) . . ?
N11 Mn1 O401 83.30(9) . . ?
N41 Mn1 O401 176.60(9) . . ?
O12 Mn1 Fe1 103.11(6) . . ?
O11 Mn1 Fe1 82.23(6) . . ?
N12 Mn1 Fe1 101.77(7) . . ?
N11 Mn1 Fe1 85.81(6) . . ?
N41 Mn1 Fe1 11.32(6) . . ?
O401 Mn1 Fe1 165.29(6) . . ?
O12 Mn1 Mn2 148.81(6) . . ?
O11 Mn1 Mn2 67.85(5) . . ?
N12 Mn1 Mn2 107.55(7) . . ?
N11 Mn1 Mn2 40.99(6) . . ?
N41 Mn1 Mn2 60.43(6) . . ?
O401 Mn1 Mn2 116.39(6) . . ?
Fe1 Mn1 Mn2 49.704(5) . . ?
O12 Mn1 Mn3 91.28(6) . . ?
O11 Mn1 Mn3 35.39(6) . . ?
N12 Mn1 Mn3 150.78(7) . . ?
N11 Mn1 Mn3 97.68(6) . . ?
N41 Mn1 Mn3 55.33(7) . . ?
O401 Mn1 Mn3 122.51(6) . . ?
Fe1 Mn1 Mn3 49.408(5) . . ?
Mn2 Mn1 Mn3 60.117(6) . . ?
C401 O401 Mn1 129.9(3) . . ?
O401 C401 H41B 109.5 . . ?
O401 C401 H41C 109.5 . . ?
H41B C401 H41C 109.5 . . ?
O401 C401 H41D 109.5 . . ?
H41B C401 H41D 109.5 . . ?
H41C C401 H41D 109.5 . . ?
O22 Mn2 O21 97.16(8) . . ?
O22 Mn2 N22 91.32(9) . . ?
O21 Mn2 N22 169.57(9) . . ?
O22 Mn2 N21 170.46(9) . . ?
O21 Mn2 N21 87.92(9) . . ?
N22 Mn2 N21 82.85(9) . . ?
O22 Mn2 N42 94.31(9) . . ?
O21 Mn2 N42 90.16(9) . . ?
N22 Mn2 N42 95.26(9) . . ?
N21 Mn2 N42 93.75(9) . . ?
O22 Mn2 O402 87.82(9) . . ?
O21 Mn2 O402 88.06(8) . . ?
N22 Mn2 O402 86.20(9) . . ?
N21 Mn2 O402 84.27(9) . . ?
N42 Mn2 O402 177.38(9) . . ?
O22 Mn2 Fe1 102.92(6) . . ?
O21 Mn2 Fe1 83.33(6) . . ?
N22 Mn2 Fe1 100.72(7) . . ?
N21 Mn2 Fe1 85.64(6) . . ?
N42 Mn2 Fe1 10.43(6) . . ?
O402 Mn2 Fe1 166.96(6) . . ?
O22 Mn2 Mn1 90.28(6) . . ?
O21 Mn2 Mn1 37.00(6) . . ?
N22 Mn2 Mn1 149.58(7) . . ?
N21 Mn2 Mn1 98.58(6) . . ?
N42 Mn2 Mn1 54.34(6) . . ?
O402 Mn2 Mn1 124.21(6) . . ?
Fe1 Mn2 Mn1 49.501(5) . . ?
O22 Mn2 Mn3 148.13(6) . . ?
O21 Mn2 Mn3 67.48(5) . . ?
N22 Mn2 Mn3 107.80(7) . . ?
N21 Mn2 Mn3 41.42(6) . . ?
N42 Mn2 Mn3 59.53(6) . . ?
O402 Mn2 Mn3 117.96(6) . . ?
Fe1 Mn2 Mn3 49.483(5) . . ?
Mn1 Mn2 Mn3 60.323(6) . . ?
C402 O402 Mn2 124.8(2) . . ?
O402 C402 H40A 109.5 . . ?
O402 C402 H40B 109.5 . . ?
H40A C402 H40B 109.5 . . ?
O402 C402 H40C 109.5 . . ?
H40A C402 H40C 109.5 . . ?
H40B C402 H40C 109.5 . . ?
O32 Mn3 O31 97.02(8) . . ?
O32 Mn3 N32 92.03(9) . . ?
O31 Mn3 N32 168.91(9) . . ?
O32 Mn3 N31 172.26(9) . . ?
O31 Mn3 N31 87.67(9) . . ?
N32 Mn3 N31 82.66(9) . . ?
O32 Mn3 N43 93.47(9) . . ?
O31 Mn3 N43 89.64(9) . . ?
N32 Mn3 N43 96.22(10) . . ?
N31 Mn3 N43 92.71(9) . . ?
O32 Mn3 O403 87.92(9) . . ?
O31 Mn3 O403 85.56(8) . . ?
N32 Mn3 O403 88.39(9) . . ?
N31 Mn3 O403 86.30(9) . . ?
N43 Mn3 O403 175.13(9) . . ?
O32 Mn3 Fe1 101.10(6) . . ?
O31 Mn3 Fe1 82.85(6) . . ?
N32 Mn3 Fe1 101.73(7) . . ?
N31 Mn3 Fe1 85.55(6) . . ?
N43 Mn3 Fe1 9.68(6) . . ?
O403 Mn3 Fe1 166.08(6) . . ?
O32 Mn3 Mn2 89.73(6) . . ?
O31 Mn3 Mn2 36.33(6) . . ?
N32 Mn3 Mn2 150.69(7) . . ?
N31 Mn3 Mn2 97.66(6) . . ?
N43 Mn3 Mn2 54.48(7) . . ?
O403 Mn3 Mn2 120.91(6) . . ?
Fe1 Mn3 Mn2 49.386(5) . . ?
O32 Mn3 Mn1 146.21(6) . . ?
O31 Mn3 Mn1 67.32(5) . . ?
N32 Mn3 Mn1 107.94(7) . . ?
N31 Mn3 Mn1 41.49(6) . . ?
N43 Mn3 Mn1 58.26(6) . . ?
O403 Mn3 Mn1 118.78(6) . . ?
Fe1 Mn3 Mn1 49.111(5) . . ?
Mn2 Mn3 Mn1 59.559(6) . . ?
C403 O403 Mn3 125.6(2) . . ?
O403 C403 H43B 109.5 . . ?
O403 C403 H43C 109.5 . . ?
H43B C403 H43C 109.5 . . ?
O403 C403 H43D 109.5 . . ?
H43B C403 H43D 109.5 . . ?
H43C C403 H43D 109.5 . . ?
C1 O11 Mn1 124.08(16) . . ?
C101 O12 Mn1 130.99(18) . . ?
C3 O21 Mn2 123.29(16) . . ?
C201 O22 Mn2 131.50(18) . . ?
C5 O31 Mn3 123.48(16) . . ?
C301 O32 Mn3 131.07(18) . . ?
C11 N11 C13 121.6(2) . . ?
C11 N11 Mn1 126.51(18) . . ?
C13 N11 Mn1 110.75(17) . . ?
C17 N12 C14 120.5(2) . . ?
C17 N12 Mn1 125.2(2) . . ?
C14 N12 Mn1 114.32(17) . . ?
C21 N21 C23 122.3(2) . . ?
C21 N21 Mn2 126.55(18) . . ?
C23 N21 Mn2 110.43(17) . . ?
C27 N22 C24 120.4(2) . . ?
C27 N22 Mn2 125.20(19) . . ?
C24 N22 Mn2 114.35(17) . . ?
C31 N31 C33 121.5(2) . . ?
C31 N31 Mn3 127.06(18) . . ?
C33 N31 Mn3 110.48(17) . . ?
C37 N32 C34 120.6(2) . . ?
C37 N32 Mn3 124.79(19) . . ?
C34 N32 Mn3 114.57(17) . . ?
C41 Fe1 C41 180.00(11) 3_666 . ?
C41 Fe1 C43 91.28(11) 3_666 3_666 ?
C41 Fe1 C43 88.72(11) . 3_666 ?
C41 Fe1 C43 88.72(11) 3_666 . ?
C41 Fe1 C43 91.28(11) . . ?
C43 Fe1 C43 180.00(14) 3_666 . ?
C41 Fe1 C42 90.89(11) 3_666 3_666 ?
C41 Fe1 C42 89.11(11) . 3_666 ?
C43 Fe1 C42 90.91(11) 3_666 3_666 ?
C43 Fe1 C42 89.09(11) . 3_666 ?
C41 Fe1 C42 89.11(11) 3_666 . ?
C41 Fe1 C42 90.89(11) . . ?
C43 Fe1 C42 89.09(11) 3_666 . ?
C43 Fe1 C42 90.92(11) . . ?
C42 Fe1 C42 180.00(11) 3_666 . ?
C41 Fe1 Mn1 171.78(8) 3_666 . ?
C41 Fe1 Mn1 8.22(8) . . ?
C43 Fe1 Mn1 91.93(8) 3_666 . ?
C43 Fe1 Mn1 88.07(8) . . ?
C42 Fe1 Mn1 96.62(8) 3_666 . ?
C42 Fe1 Mn1 83.38(8) . . ?
C41 Fe1 Mn2 91.34(8) 3_666 . ?
C41 Fe1 Mn2 88.66(8) . . ?
C43 Fe1 Mn2 96.04(8) 3_666 . ?
C43 Fe1 Mn2 83.96(8) . . ?
C42 Fe1 Mn2 172.64(8) 3_666 . ?
C42 Fe1 Mn2 7.36(8) . . ?
Mn1 Fe1 Mn2 80.795(6) . . ?
C41 Fe1 Mn3 95.00(8) 3_666 . ?
C41 Fe1 Mn3 85.00(8) . . ?
C43 Fe1 Mn3 173.16(8) 3_666 . ?
C43 Fe1 Mn3 6.84(8) . . ?
C42 Fe1 Mn3 91.69(8) 3_666 . ?
C42 Fe1 Mn3 88.31(8) . . ?
Mn1 Fe1 Mn3 81.481(7) . . ?
Mn2 Fe1 Mn3 81.131(6) . . ?
C41 N41 Mn1 161.0(2) . . ?
C42 N42 Mn2 162.1(2) . . ?
C43 N43 Mn3 163.3(2) . . ?
N41 C41 Fe1 178.8(3) . . ?
N42 C42 Fe1 178.7(2) . . ?
N43 C43 Fe1 178.6(3) . . ?
O11 C1 C2 121.1(2) . . ?
O11 C1 C6 118.7(2) . . ?
C2 C1 C6 120.2(2) . . ?
C1 C2 C3 119.6(2) . . ?
C1 C2 C11 121.2(2) . . ?
C3 C2 C11 119.1(2) . . ?
O21 C3 C4 121.1(2) . . ?
O21 C3 C2 118.3(2) . . ?
C4 C3 C2 120.6(2) . . ?
C3 C4 C5 119.2(2) . . ?
C3 C4 C21 121.0(2) . . ?
C5 C4 C21 119.6(2) . . ?
O31 C5 C6 121.3(2) . . ?
O31 C5 C4 118.1(2) . . ?
C6 C5 C4 120.6(2) . . ?
C5 C6 C1 119.6(2) . . ?
C5 C6 C31 120.8(2) . . ?
C1 C6 C31 119.5(2) . . ?
N11 C11 C2 120.5(2) . . ?
N11 C11 C12 119.6(2) . . ?
C2 C11 C12 119.8(2) . . ?
C11 C12 H12A 109.5 . . ?
C11 C12 H12B 109.5 . . ?
H12A C12 H12B 109.5 . . ?
C11 C12 H12C 109.5 . . ?
H12A C12 H12C 109.5 . . ?
H12B C12 H12C 109.5 . . ?
N11 C13 C14 108.3(2) . . ?
N11 C13 H13A 110.0 . . ?
C14 C13 H13A 110.0 . . ?
N11 C13 H13B 110.0 . . ?
C14 C13 H13B 110.0 . . ?
H13A C13 H13B 108.4 . . ?
N12 C14 C15 112.9(3) . . ?
N12 C14 C13 105.2(2) . . ?
C15 C14 C13 108.9(3) . . ?
N12 C14 C16 107.5(2) . . ?
C15 C14 C16 111.5(3) . . ?
C13 C14 C16 110.6(3) . . ?
C14 C15 H15A 109.5 . . ?
C14 C15 H15B 109.5 . . ?
H15A C15 H15B 109.5 . . ?
C14 C15 H15C 109.5 . . ?
H15A C15 H15C 109.5 . . ?
H15B C15 H15C 109.5 . . ?
C14 C16 H16A 109.5 . . ?
C14 C16 H16B 109.5 . . ?
H16A C16 H16B 109.5 . . ?
C14 C16 H16C 109.5 . . ?
H16A C16 H16C 109.5 . . ?
H16B C16 H16C 109.5 . . ?
N12 C17 C102 126.8(3) . . ?
N12 C17 H17 116.6 . . ?
C102 C17 H17 116.6 . . ?
O12 C101 C102 121.9(3) . . ?
O12 C101 C106 119.9(3) . . ?
C102 C101 C106 118.1(2) . . ?
C103 C102 C101 120.8(3) . . ?
C103 C102 C17 116.5(3) . . ?
C101 C102 C17 122.8(3) . . ?
C104 C103 C102 122.3(3) . . ?
C104 C103 H103 118.9 . . ?
C102 C103 H103 118.9 . . ?
C103 C104 C105 116.2(3) . . ?
C103 C104 C120 120.6(3) . . ?
C105 C104 C120 123.1(3) . . ?
C106 C105 C104 124.5(3) . . ?
C106 C105 H105 117.8 . . ?
C104 C105 H105 117.8 . . ?
C105 C106 C101 118.1(3) . . ?
C105 C106 C110 121.7(3) . . ?
C101 C106 C110 120.2(2) . . ?
C112 C110 C113 106.2(3) . . ?
C112 C110 C106 111.4(2) . . ?
C113 C110 C106 112.2(2) . . ?
C112 C110 C111 109.9(3) . . ?
C113 C110 C111 108.2(3) . . ?
C106 C110 C111 108.9(2) . . ?
C110 C111 H11A 109.5 . . ?
C110 C111 H11B 109.5 . . ?
H11A C111 H11B 109.5 . . ?
C110 C111 H11C 109.5 . . ?
H11A C111 H11C 109.5 . . ?
H11B C111 H11C 109.5 . . ?
C110 C112 H11D 109.5 . . ?
C110 C112 H11E 109.5 . . ?
H11D C112 H11E 109.5 . . ?
C110 C112 H11F 109.5 . . ?
H11D C112 H11F 109.5 . . ?
H11E C112 H11F 109.5 . . ?
C110 C113 H11G 109.5 . . ?
C110 C113 H11H 109.5 . . ?
H11G C113 H11H 109.5 . . ?
C110 C113 H11I 109.5 . . ?
H11G C113 H11I 109.5 . . ?
H11H C113 H11I 109.5 . . ?
C122 C120 C123 109.9(3) . . ?
C122 C120 C104 110.4(3) . . ?
C123 C120 C104 108.5(3) . . ?
C122 C120 C121 107.3(3) . . ?
C123 C120 C121 108.6(3) . . ?
C104 C120 C121 112.2(3) . . ?
C120 C121 H12J 109.5 . . ?
C120 C121 H12K 109.5 . . ?
H12J C121 H12K 109.5 . . ?
C120 C121 H12L 109.5 . . ?
H12J C121 H12L 109.5 . . ?
H12K C121 H12L 109.5 . . ?
C120 C122 H12D 109.5 . . ?
C120 C122 H12E 109.5 . . ?
H12D C122 H12E 109.5 . . ?
C120 C122 H12F 109.5 . . ?
H12D C122 H12F 109.5 . . ?
H12E C122 H12F 109.5 . . ?
C120 C123 H12G 109.5 . . ?
C120 C123 H12H 109.5 . . ?
H12G C123 H12H 109.5 . . ?
C120 C123 H12I 109.5 . . ?
H12G C123 H12I 109.5 . . ?
H12H C123 H12I 109.5 . . ?
N21 C21 C4 120.9(2) . . ?
N21 C21 C22 119.2(2) . . ?
C4 C21 C22 119.8(2) . . ?
C21 C22 H22A 109.5 . . ?
C21 C22 H22B 109.5 . . ?
H22A C22 H22B 109.5 . . ?
C21 C22 H22C 109.5 . . ?
H22A C22 H22C 109.5 . . ?
H22B C22 H22C 109.5 . . ?
N21 C23 C24 108.3(2) . . ?
N21 C23 H23A 110.0 . . ?
C24 C23 H23A 110.0 . . ?
N21 C23 H23B 110.0 . . ?
C24 C23 H23B 110.0 . . ?
H23A C23 H23B 108.4 . . ?
N22 C24 C26 108.3(2) . . ?
N22 C24 C25 112.2(2) . . ?
C26 C24 C25 111.8(3) . . ?
N22 C24 C23 104.7(2) . . ?
C26 C24 C23 110.9(2) . . ?
C25 C24 C23 108.7(3) . . ?
C24 C25 H25A 109.5 . . ?
C24 C25 H25B 109.5 . . ?
H25A C25 H25B 109.5 . . ?
C24 C25 H25C 109.5 . . ?
H25A C25 H25C 109.5 . . ?
H25B C25 H25C 109.5 . . ?
C24 C26 H26A 109.5 . . ?
C24 C26 H26B 109.5 . . ?
H26A C26 H26B 109.5 . . ?
C24 C26 H26C 109.5 . . ?
H26A C26 H26C 109.5 . . ?
H26B C26 H26C 109.5 . . ?
N22 C27 C202 127.0(3) . . ?
N22 C27 H27 116.5 . . ?
C202 C27 H27 116.5 . . ?
O22 C201 C202 122.2(2) . . ?
O22 C201 C206 120.2(3) . . ?
C202 C201 C206 117.7(2) . . ?
C203 C202 C201 120.9(3) . . ?
C203 C202 C27 116.6(3) . . ?
C201 C202 C27 122.5(3) . . ?
C204 C203 C202 121.9(3) . . ?
C204 C203 H203 119.1 . . ?
C202 C203 H203 119.1 . . ?
C203 C204 C205 116.4(3) . . ?
C203 C204 C220 123.3(3) . . ?
C205 C204 C220 120.2(3) . . ?
C206 C205 C204 125.1(3) . . ?
C206 C205 H205 117.4 . . ?
C204 C205 H205 117.4 . . ?
C205 C206 C201 118.0(3) . . ?
C205 C206 C210 122.3(3) . . ?
C201 C206 C210 119.6(3) . . ?
C211 C210 C213 110.0(3) . . ?
C211 C210 C206 109.9(3) . . ?
C213 C210 C206 110.4(2) . . ?
C211 C210 C212 108.0(3) . . ?
C213 C210 C212 107.0(3) . . ?
C206 C210 C212 111.4(3) . . ?
C210 C211 H21A 109.5 . . ?
C210 C211 H21B 109.5 . . ?
H21A C211 H21B 109.5 . . ?
C210 C211 H21C 109.5 . . ?
H21A C211 H21C 109.5 . . ?
H21B C211 H21C 109.5 . . ?
C210 C212 H21D 109.5 . . ?
C210 C212 H21E 109.5 . . ?
H21D C212 H21E 109.5 . . ?
C210 C212 H21F 109.5 . . ?
H21D C212 H21F 109.5 . . ?
H21E C212 H21F 109.5 . . ?
C210 C213 H21G 109.5 . . ?
C210 C213 H21H 109.5 . . ?
H21G C213 H21H 109.5 . . ?
C210 C213 H21I 109.5 . . ?
H21G C213 H21I 109.5 . . ?
H21H C213 H21I 109.5 . . ?
C221 C220 C223 112.7(4) . . ?
C221 C220 C204 112.5(3) . . ?
C223 C220 C204 112.0(3) . . ?
C221 C220 C222 104.9(5) . . ?
C223 C220 C222 106.2(4) . . ?
C204 C220 C222 108.0(4) . . ?
C220 C221 H22D 109.5 . . ?
C220 C221 H22E 109.5 . . ?
H22D C221 H22E 109.5 . . ?
C220 C221 H22F 109.5 . . ?
H22D C221 H22F 109.5 . . ?
H22E C221 H22F 109.5 . . ?
C220 C222 H22G 109.5 . . ?
C220 C222 H22H 109.5 . . ?
H22G C222 H22H 109.5 . . ?
C220 C222 H22I 109.5 . . ?
H22G C222 H22I 109.5 . . ?
H22H C222 H22I 109.5 . . ?
C220 C223 H22J 109.5 . . ?
C220 C223 H22K 109.5 . . ?
H22J C223 H22K 109.5 . . ?
C220 C223 H22L 109.5 . . ?
H22J C223 H22L 109.5 . . ?
H22K C223 H22L 109.5 . . ?
N31 C31 C6 120.3(2) . . ?
N31 C31 C32 120.1(2) . . ?
C6 C31 C32 119.5(2) . . ?
C31 C32 H32A 109.5 . . ?
C31 C32 H32B 109.5 . . ?
H32A C32 H32B 109.5 . . ?
C31 C32 H32C 109.5 . . ?
H32A C32 H32C 109.5 . . ?
H32B C32 H32C 109.5 . . ?
N31 C33 C34 108.4(2) . . ?
N31 C33 H33A 110.0 . . ?
C34 C33 H33A 110.0 . . ?
N31 C33 H33B 110.0 . . ?
C34 C33 H33B 110.0 . . ?
H33A C33 H33B 108.4 . . ?
N32 C34 C35 112.7(2) . . ?
N32 C34 C33 105.3(2) . . ?
C35 C34 C33 108.8(3) . . ?
N32 C34 C36 107.6(2) . . ?
C35 C34 C36 111.6(3) . . ?
C33 C34 C36 110.7(2) . . ?
C34 C35 H35A 109.5 . . ?
C34 C35 H35B 109.5 . . ?
H35A C35 H35B 109.5 . . ?
C34 C35 H35C 109.5 . . ?
H35A C35 H35C 109.5 . . ?
H35B C35 H35C 109.5 . . ?
C34 C36 H36A 109.5 . . ?
C34 C36 H36B 109.5 . . ?
H36A C36 H36B 109.5 . . ?
C34 C36 H36C 109.5 . . ?
H36A C36 H36C 109.5 . . ?
H36B C36 H36C 109.5 . . ?
N32 C37 C302 127.1(3) . . ?
N32 C37 H37 116.4 . . ?
C302 C37 H37 116.4 . . ?
O32 C301 C306 120.1(3) . . ?
O32 C301 C302 122.0(2) . . ?
C306 C301 C302 117.9(3) . . ?
C303 C302 C301 120.9(3) . . ?
C303 C302 C37 116.3(3) . . ?
C301 C302 C37 122.8(3) . . ?
C304 C303 C302 121.9(3) . . ?
C304 C303 H303 119.1 . . ?
C302 C303 H303 119.1 . . ?
C303 C304 C305 116.7(3) . . ?
C303 C304 C320 120.2(3) . . ?
C305 C304 C320 123.0(3) . . ?
C306 C305 C304 124.6(3) . . ?
C306 C305 H305 117.7 . . ?
C304 C305 H305 117.7 . . ?
C305 C306 C301 118.0(3) . . ?
C305 C306 C310 121.7(3) . . ?
C301 C306 C310 120.3(3) . . ?
C311 C310 C313 107.2(3) . . ?
C311 C310 C312 109.7(3) . . ?
C313 C310 C312 108.0(3) . . ?
C311 C310 C306 110.5(2) . . ?
C313 C310 C306 111.7(3) . . ?
C312 C310 C306 109.7(3) . . ?
C310 C311 H31A 109.5 . . ?
C310 C311 H31B 109.5 . . ?
H31A C311 H31B 109.5 . . ?
C310 C311 H31C 109.5 . . ?
H31A C311 H31C 109.5 . . ?
H31B C311 H31C 109.5 . . ?
C310 C312 H31D 109.5 . . ?
C310 C312 H31E 109.5 . . ?
H31D C312 H31E 109.5 . . ?
C310 C312 H31F 109.5 . . ?
H31D C312 H31F 109.5 . . ?
H31E C312 H31F 109.5 . . ?
C310 C313 H31G 109.5 . . ?
C310 C313 H31H 109.5 . . ?
H31G C313 H31H 109.5 . . ?
C310 C313 H31I 109.5 . . ?
H31G C313 H31I 109.5 . . ?
H31H C313 H31I 109.5 . . ?
C321 C320 C322 110.5(4) . . ?
C321 C320 C323 106.7(4) . . ?
C322 C320 C323 108.6(5) . . ?
C321 C320 C304 112.6(3) . . ?
C322 C320 C304 107.8(3) . . ?
C323 C320 C304 110.6(3) . . ?
C320 C321 H32D 109.5 . . ?
C320 C321 H32E 109.5 . . ?
H32D C321 H32E 109.5 . . ?
C320 C321 H32F 109.5 . . ?
H32D C321 H32F 109.5 . . ?
H32E C321 H32F 109.5 . . ?
C320 C322 H32G 109.5 . . ?
C320 C322 H32H 109.5 . . ?
H32G C322 H32H 109.5 . . ?
C320 C322 H32I 109.5 . . ?
H32G C322 H32I 109.5 . . ?
H32H C322 H32I 109.5 . . ?
C320 C323 H32J 109.5 . . ?
C320 C323 H32K 109.5 . . ?
H32J C323 H32K 109.5 . . ?
C320 C323 H32L 109.5 . . ?
H32J C323 H32L 109.5 . . ?
H32K C323 H32L 109.5 . . ?
C52 Fe2 C52 179.998(1) . 3_565 ?
C52 Fe2 C53 89.14(17) . . ?
C52 Fe2 C53 90.86(17) 3_565 . ?
C52 Fe2 C53 90.86(17) . 3_565 ?
C52 Fe2 C53 89.14(17) 3_565 3_565 ?
C53 Fe2 C53 180.0 . 3_565 ?
C52 Fe2 C51 91.14(17) . 3_565 ?
C52 Fe2 C51 88.86(17) 3_565 3_565 ?
C53 Fe2 C51 89.69(16) . 3_565 ?
C53 Fe2 C51 90.31(16) 3_565 3_565 ?
C52 Fe2 C51 88.85(17) . . ?
C52 Fe2 C51 91.15(17) 3_565 . ?
C53 Fe2 C51 90.31(16) . . ?
C53 Fe2 C51 89.69(16) 3_565 . ?
C51 Fe2 C51 180.0 3_565 . ?
N51 C51 Fe2 177.8(4) . . ?
N52 C52 Fe2 178.3(4) . . ?
N53 C53 Fe2 178.1(4) . . ?
O1M C1M H1MB 109.5 . . ?
O1M C1M H1MC 109.5 . . ?
H1MB C1M H1MC 109.5 . . ?
O1M C1M H1MD 109.5 . . ?
H1MB C1M H1MD 109.5 . . ?
H1MC C1M H1MD 109.5 . . ?
O2M C2M H2MB 109.5 . . ?
O2M C2M H2MC 109.5 . . ?
H2MB C2M H2MC 109.5 . . ?
O2M C2M H2MD 109.5 . . ?
H2MB C2M H2MD 109.5 . . ?
H2MC C2M H2MD 109.5 . . ?
O3M C3M H3MB 109.5 . . ?
O3M C3M H3MC 109.5 . . ?
H3MB C3M H3MC 109.5 . . ?
O3M C3M H3MD 109.5 . . ?
H3MB C3M H3MD 109.5 . . ?
H3MC C3M H3MD 109.5 . . ?
O4M C4M H4MB 109.5 . . ?
O4M C4M H4MC 109.5 . . ?
H4MB C4M H4MC 109.5 . . ?
O4M C4M H4MD 109.5 . . ?
H4MB C4M H4MD 109.5 . . ?
H4MC C4M H4MD 109.5 . . ?
O5M C5M H5MB 109.5 . . ?
O5M C5M H5MC 109.5 . . ?
H5MB C5M H5MC 109.5 . . ?
O5M C5M H5MD 109.5 . . ?
H5MB C5M H5MD 109.5 . . ?
H5MC C5M H5MD 109.5 . . ?
O6M C6M H6MB 109.5 . . ?
O6M C6M H6MC 109.5 . . ?
H6MB C6M H6MC 109.5 . . ?
O6M C6M H6MD 109.5 . . ?
H6MB C6M H6MD 109.5 . . ?
H6MC C6M H6MD 109.5 . . ?
O7M C7M H7MB 109.5 . . ?
O7M C7M H7MC 109.5 . . ?
H7MB C7M H7MC 109.5 . . ?
O7M C7M H7MD 109.5 . . ?
H7MB C7M H7MD 109.5 . . ?
H7MC C7M H7MD 109.5 . . ?
O8M C8M H8M1 109.5 . . ?
O8M C8M H8M2 109.5 . . ?
H8M1 C8M H8M2 109.5 . . ?
O8M C8M H8M3 109.5 . . ?
H8M1 C8M H8M3 109.5 . . ?
H8M2 C8M H8M3 109.5 . . ?
O9M C9M H9A 109.5 . . ?
O9M C9M H9B 109.5 . . ?
H9A C9M H9B 109.5 . . ?
O9M C9M H9C 109.5 . . ?
H9A C9M H9C 109.5 . . ?
H9B C9M H9C 109.5 . . ?

loop_
_geom_bond_atom_site_label_1
_geom_bond_atom_site_label_2
_geom_bond_distance
_geom_bond_site_symmetry_2
_geom_bond_publ_flag
Mn1 O12 1.8833(19) . ?
Mn1 O11 1.8942(18) . ?
Mn1 N12 1.988(2) . ?
Mn1 N11 1.991(2) . ?
Mn1 N41 2.185(2) . ?
Mn1 O401 2.305(2) . ?
Mn1 Fe1 5.1923(4) . ?
Mn1 Mn2 6.7403(6) . ?
Mn1 Mn3 6.7925(6) . ?
O401 C401 1.402(4) . ?
C401 H41B 0.9800 . ?
C401 H41C 0.9800 . ?
C401 H41D 0.9800 . ?
Mn2 O22 1.8851(19) . ?
Mn2 O21 1.8903(18) . ?
Mn2 N22 1.982(2) . ?
Mn2 N21 1.988(2) . ?
Mn2 N42 2.186(2) . ?
Mn2 O402 2.367(2) . ?
Mn2 Fe1 5.2080(4) . ?
Mn2 Mn3 6.7786(6) . ?
O402 C402 1.417(5) . ?
C402 H40A 0.9800 . ?
C402 H40B 0.9800 . ?
C402 H40C 0.9800 . ?
Mn3 O32 1.8822(19) . ?
Mn3 O31 1.8986(19) . ?
Mn3 N32 1.981(2) . ?
Mn3 N31 1.996(2) . ?
Mn3 N43 2.196(2) . ?
Mn3 O403 2.302(2) . ?
Mn3 Fe1 5.2155(4) . ?
O403 C403 1.399(5) . ?
C403 H43B 0.9800 . ?
C403 H43C 0.9800 . ?
C403 H43D 0.9800 . ?
O11 C1 1.314(3) . ?
O12 C101 1.326(3) . ?
O21 C3 1.315(3) . ?
O22 C201 1.317(3) . ?
O31 C5 1.317(3) . ?
O32 C301 1.319(3) . ?
N11 C11 1.299(3) . ?
N11 C13 1.473(3) . ?
N12 C17 1.283(4) . ?
N12 C14 1.502(4) . ?
N21 C21 1.299(3) . ?
N21 C23 1.470(3) . ?
N22 C27 1.289(4) . ?
N22 C24 1.503(3) . ?
N31 C31 1.295(3) . ?
N31 C33 1.475(3) . ?
N32 C37 1.287(4) . ?
N32 C34 1.496(3) . ?
Fe1 C41 1.927(3) 3_666 ?
Fe1 C41 1.927(3) . ?
Fe1 C43 1.929(3) 3_666 ?
Fe1 C43 1.929(3) . ?
Fe1 C42 1.931(3) 3_666 ?
Fe1 C42 1.931(3) . ?
N41 C41 1.153(4) . ?
N42 C42 1.153(4) . ?
N43 C43 1.144(4) . ?
C1 C2 1.420(4) . ?
C1 C6 1.421(4) . ?
C2 C3 1.425(4) . ?
C2 C11 1.462(4) . ?
C3 C4 1.416(4) . ?
C4 C5 1.427(4) . ?
C4 C21 1.459(4) . ?
C5 C6 1.418(4) . ?
C6 C31 1.468(4) . ?
C11 C12 1.511(4) . ?
C12 H12A 0.9800 . ?
C12 H12B 0.9800 . ?
C12 H12C 0.9800 . ?
C13 C14 1.530(4) . ?
C13 H13A 0.9900 . ?
C13 H13B 0.9900 . ?
C14 C15 1.524(4) . ?
C14 C16 1.535(5) . ?
C15 H15A 0.9800 . ?
C15 H15B 0.9800 . ?
C15 H15C 0.9800 . ?
C16 H16A 0.9800 . ?
C16 H16B 0.9800 . ?
C16 H16C 0.9800 . ?
C17 C102 1.444(4) . ?
C17 H17 0.9500 . ?
C101 C102 1.414(4) . ?
C101 C106 1.425(4) . ?
C102 C103 1.405(4) . ?
C103 C104 1.377(4) . ?
C103 H103 0.9500 . ?
C104 C105 1.407(4) . ?
C104 C120 1.537(4) . ?
C105 C106 1.394(4) . ?
C105 H105 0.9500 . ?
C106 C110 1.538(4) . ?
C110 C112 1.533(4) . ?
C110 C113 1.536(4) . ?
C110 C111 1.540(4) . ?
C111 H11A 0.9800 . ?
C111 H11B 0.9800 . ?
C111 H11C 0.9800 . ?
C112 H11D 0.9800 . ?
C112 H11E 0.9800 . ?
C112 H11F 0.9800 . ?
C113 H11G 0.9800 . ?
C113 H11H 0.9800 . ?
C113 H11I 0.9800 . ?
C120 C122 1.520(5) . ?
C120 C123 1.528(5) . ?
C120 C121 1.538(5) . ?
C121 H12J 0.9800 . ?
C121 H12K 0.9800 . ?
C121 H12L 0.9800 . ?
C122 H12D 0.9800 . ?
C122 H12E 0.9800 . ?
C122 H12F 0.9800 . ?
C123 H12G 0.9800 . ?
C123 H12H 0.9800 . ?
C123 H12I 0.9800 . ?
C21 C22 1.512(4) . ?
C22 H22A 0.9800 . ?
C22 H22B 0.9800 . ?
C22 H22C 0.9800 . ?
C23 C24 1.536(4) . ?
C23 H23A 0.9900 . ?
C23 H23B 0.9900 . ?
C24 C26 1.525(5) . ?
C24 C25 1.531(4) . ?
C25 H25A 0.9800 . ?
C25 H25B 0.9800 . ?
C25 H25C 0.9800 . ?
C26 H26A 0.9800 . ?
C26 H26B 0.9800 . ?
C26 H26C 0.9800 . ?
C27 C202 1.436(4) . ?
C27 H27 0.9500 . ?
C201 C202 1.417(4) . ?
C201 C206 1.435(4) . ?
C202 C203 1.415(4) . ?
C203 C204 1.368(5) . ?
C203 H203 0.9500 . ?
C204 C205 1.406(5) . ?
C204 C220 1.539(4) . ?
C205 C206 1.380(4) . ?
C205 H205 0.9500 . ?
C206 C210 1.541(4) . ?
C210 C211 1.537(5) . ?
C210 C213 1.538(4) . ?
C210 C212 1.544(4) . ?
C211 H21A 0.9800 . ?
C211 H21B 0.9800 . ?
C211 H21C 0.9800 . ?
C212 H21D 0.9800 . ?
C212 H21E 0.9800 . ?
C212 H21F 0.9800 . ?
C213 H21G 0.9800 . ?
C213 H21H 0.9800 . ?
C213 H21I 0.9800 . ?
C220 C221 1.488(6) . ?
C220 C223 1.493(6) . ?
C220 C222 1.567(7) . ?
C221 H22D 0.9800 . ?
C221 H22E 0.9800 . ?
C221 H22F 0.9800 . ?
C222 H22G 0.9800 . ?
C222 H22H 0.9800 . ?
C222 H22I 0.9800 . ?
C223 H22J 0.9800 . ?
C223 H22K 0.9800 . ?
C223 H22L 0.9800 . ?
C31 C32 1.514(4) . ?
C32 H32A 0.9800 . ?
C32 H32B 0.9800 . ?
C32 H32C 0.9800 . ?
C33 C34 1.529(4) . ?
C33 H33A 0.9900 . ?
C33 H33B 0.9900 . ?
C34 C35 1.527(4) . ?
C34 C36 1.537(5) . ?
C35 H35A 0.9800 . ?
C35 H35B 0.9800 . ?
C35 H35C 0.9800 . ?
C36 H36A 0.9800 . ?
C36 H36B 0.9800 . ?
C36 H36C 0.9800 . ?
C37 C302 1.433(4) . ?
C37 H37 0.9500 . ?
C301 C306 1.423(4) . ?
C301 C302 1.425(4) . ?
C302 C303 1.403(4) . ?
C303 C304 1.377(4) . ?
C303 H303 0.9500 . ?
C304 C305 1.401(4) . ?
C304 C320 1.540(4) . ?
C305 C306 1.396(4) . ?
C305 H305 0.9500 . ?
C306 C310 1.542(4) . ?
C310 C311 1.534(4) . ?
C310 C313 1.538(4) . ?
C310 C312 1.538(4) . ?
C311 H31A 0.9800 . ?
C311 H31B 0.9800 . ?
C311 H31C 0.9800 . ?
C312 H31D 0.9800 . ?
C312 H31E 0.9800 . ?
C312 H31F 0.9800 . ?
C313 H31G 0.9800 . ?
C313 H31H 0.9800 . ?
C313 H31I 0.9800 . ?
C320 C321 1.506(5) . ?
C320 C322 1.512(6) . ?
C320 C323 1.523(6) . ?
C321 H32D 0.9800 . ?
C321 H32E 0.9800 . ?
C321 H32F 0.9800 . ?
C322 H32G 0.9800 . ?
C322 H32H 0.9800 . ?
C322 H32I 0.9800 . ?
C323 H32J 0.9800 . ?
C323 H32K 0.9800 . ?
C323 H32L 0.9800 . ?
Fe2 C52 1.938(4) . ?
Fe2 C52 1.938(4) 3_565 ?
Fe2 C53 1.939(4) . ?
Fe2 C53 1.939(4) 3_565 ?
Fe2 C51 1.940(4) 3_565 ?
Fe2 C51 1.940(4) . ?
C51 N51 1.148(5) . ?
C52 N52 1.147(5) . ?
C53 N53 1.144(5) . ?
O1M C1M 1.438(6) . ?
C1M H1MB 0.9800 . ?
C1M H1MC 0.9800 . ?
C1M H1MD 0.9800 . ?
O2M C2M 1.416(8) . ?
C2M H2MB 0.9800 . ?
C2M H2MC 0.9800 . ?
C2M H2MD 0.9800 . ?
O3M C3M 1.431(8) . ?
C3M H3MB 0.9800 . ?
C3M H3MC 0.9800 . ?
C3M H3MD 0.9800 . ?
O4M C4M 1.334(8) . ?
C4M H4MB 0.9800 . ?
C4M H4MC 0.9800 . ?
C4M H4MD 0.9800 . ?
O5M C5M 1.385(6) . ?
C5M H5MB 0.9800 . ?
C5M H5MC 0.9800 . ?
C5M H5MD 0.9800 . ?
O6M C6M 1.394(15) . ?
C6M H6MB 0.9800 . ?
C6M H6MC 0.9800 . ?
C6M H6MD 0.9800 . ?
O7M C7M 1.597(12) . ?
C7M H7MB 0.9800 . ?
C7M H7MC 0.9800 . ?
C7M H7MD 0.9800 . ?
O8M C8M 1.448(9) . ?
C8M H8M1 0.9800 . ?
C8M H8M2 0.9800 . ?
C8M H8M3 0.9800 . ?
O9M C9M 1.452(6) . ?
C9M H9A 0.9800 . ?
C9M H9B 0.9800 . ?
C9M H9C 0.9800 . ?
